data_2206597
loop_
_publ_author_name
'Sun, You-Min'
'Shi, Jing-Min'
'Liu, Zhe'

_publ_section_title
;
 Dibromobis(3-methoxy-2-methylpyrazine 1-oxide-\k<i>O</i>)copper(II)
;
_journal_coeditor_code XU6012
_journal_issue 8
_journal_name_full 'Acta Crystallographica Section E'
_journal_page_first m1574
_journal_page_last m1575
_journal_paper_doi 10.1107/S1600536805022099
_journal_volume 61
_journal_year 2005
_chemical_formula_iupac '[Cu Br2 (C6 H8 N2 O2)2]'
_chemical_formula_moiety 'C12 H16 Br2 Cu N4 O4'
_chemical_formula_sum 'C12 H16 Br2 Cu N4 O4'
_chemical_formula_weight 503.65
_chemical_name_systematic
;
Dibromobis(3-methoxy-2-methylpyrazine 1-oxide-\k^O^)copper(II)
;
_space_group_IT_number 2
_symmetry_cell_setting triclinic
_symmetry_space_group_name_Hall '-P 1'
_symmetry_space_group_name_H-M 'P -1'
_atom_sites_solution_hydrogens geom
_atom_sites_solution_primary direct
_atom_sites_solution_secondary difmap
_audit_creation_method SHELXL-97
_cell_angle_alpha 64.657(3)
_cell_angle_beta 75.794(4)
_cell_angle_gamma 72.154(4)
_cell_formula_units_Z 2
_cell_length_a 8.270(2)
_cell_length_b 10.619(3)
_cell_length_c 11.399(3)
_cell_measurement_reflns_used 1930
_cell_measurement_temperature 298(2)
_cell_measurement_theta_max 26.7
_cell_measurement_theta_min 2.3
_cell_volume 853.6(4)
_computing_cell_refinement SMART
_computing_data_collection 'SMART (Bruker, 1997)'
_computing_data_reduction 'SAINT (Bruker, 1997)'
_computing_molecular_graphics 'SHELXTL (Sheldrick, 2001)'
_computing_publication_material SHELXTL
_computing_structure_refinement 'SHELXL97 (Sheldrick, 1997)'
_computing_structure_solution 'SHELXS97 (Sheldrick, 1997)'
_diffrn_ambient_temperature 298(2)
_diffrn_measured_fraction_theta_full 0.98
_diffrn_measured_fraction_theta_max 0.98
_diffrn_measurement_device_type 'Bruker SMART CCD area-detector'
_diffrn_measurement_method '\f and \w'
_diffrn_radiation_monochromator graphite
_diffrn_radiation_source 'fine-focus sealed tube'
_diffrn_radiation_type MoK\a
_diffrn_radiation_wavelength 0.71073
_diffrn_reflns_av_R_equivalents 0.0249
_diffrn_reflns_av_sigmaI/netI 0.0518
_diffrn_reflns_limit_h_max 9
_diffrn_reflns_limit_h_min -5
_diffrn_reflns_limit_k_max 12
_diffrn_reflns_limit_k_min -12
_diffrn_reflns_limit_l_max 13
_diffrn_reflns_limit_l_min -13
_diffrn_reflns_number 4443
_diffrn_reflns_theta_full 25.0
_diffrn_reflns_theta_max 25.0
_diffrn_reflns_theta_min 2.0
_diffrn_standards_number 0
_exptl_absorpt_coefficient_mu 5.984
_exptl_absorpt_correction_T_max 0.556
_exptl_absorpt_correction_T_min 0.437
_exptl_absorpt_correction_type multi-scan
_exptl_absorpt_process_details '(SADABS; Sheldrick, 1996)'
_exptl_crystal_colour red
_exptl_crystal_density_diffrn 1.960
_exptl_crystal_density_method 'not measured'
_exptl_crystal_description prism
_exptl_crystal_F_000 494
_exptl_crystal_size_max 0.15
_exptl_crystal_size_mid 0.12
_exptl_crystal_size_min 0.10
_refine_diff_density_max 1.48
_refine_diff_density_min -0.76
_refine_ls_extinction_method none
_refine_ls_goodness_of_fit_ref 1.065
_refine_ls_hydrogen_treatment constr
_refine_ls_matrix_type full
_refine_ls_number_parameters 202
_refine_ls_number_reflns 2956
_refine_ls_number_restraints 1
_refine_ls_restrained_S_all 1.065
_refine_ls_R_factor_all 0.076
_refine_ls_R_factor_gt 0.059
_refine_ls_shift/su_max 0.000
_refine_ls_shift/su_mean 0.000
_refine_ls_structure_factor_coef Fsqd
_refine_ls_weighting_details 'calc w = 1/[\s^2^(Fo^2^)+(0.0867P)^2^+2.2242P] where P = (Fo^2^+2Fc^2^)/3'
_refine_ls_weighting_scheme calc
_refine_ls_wR_factor_gt 0.151
_refine_ls_wR_factor_ref 0.160
_reflns_number_gt 2343
_reflns_number_total 2956
_reflns_threshold_expression I>2\s(I)
_cod_data_source_file xu6012.cif
_cod_data_source_block I
_cod_depositor_comments
;
The following automatic conversions were performed:
'_symmetry_cell_setting' value 'Triclinic' changed to 'triclinic'
according to '/home/saulius/struct/CIF-dictionaries/cif_core.dic'
dictionary named 'cif_core.dic' version 2.4.1 from 2010-06-29.

Automatic conversion script
Id: cif_fix_enum 1527 2010-12-29 10:47:43Z saulius 

The following automatic conversions were performed:

'_symmetry_cell_setting' value 'Triclinic' changed to 'triclinic'
according to /home/saulius/struct/CIF-dictionaries/cif_core.dic
dictionary named 'cif_core.dic' version 2.4.1 from 2010-06-29.

Automatic conversion script
Id: cif_fix_values 1715 2011-07-08 13:25:40Z adriana 
;
_cod_database_code 2206597
_cod_database_fobs_code 2206597

loop_
_symmetry_equiv_pos_as_xyz
'x, y, z'
'-x, -y, -z'

loop_
_atom_site_label
_atom_site_fract_x
_atom_site_fract_y
_atom_site_fract_z
_atom_site_U_iso_or_equiv
_atom_site_adp_type
_atom_site_calc_flag
_atom_site_refinement_flags
_atom_site_occupancy
_atom_site_disorder_assembly
_atom_site_disorder_group
_atom_site_type_symbol
Cu 0.46627(11) 0.28334(10) 0.48555(8) 0.0399(3) Uani d . 1 A . Cu
Br1 0.72227(10) 0.34918(9) 0.46590(8) 0.0475(3) Uani d . 1 . . Br
Br2 0.50721(10) 0.07385(9) 0.67777(7) 0.0470(3) Uani d . 1 . . Br
O1 0.4406(8) 0.3821(6) 0.2981(6) 0.0606(16) Uiso d . 1 . . O
N1 0.5333(10) 0.4730(9) 0.2102(7) 0.0339(17) Uiso d P 0.78 A 1 N
N2 0.6906(11) 0.6833(9) 0.0272(8) 0.045(2) Uiso d P 0.78 A 1 N
O2 0.8214(9) 0.5295(7) -0.0784(7) 0.0473(17) Uiso d P 0.78 A 1 O
C1 0.6406(12) 0.4455(10) 0.1120(9) 0.035(2) Uiso d P 0.78 A 1 C
C2 0.7194(17) 0.5577(14) 0.0205(12) 0.036(4) Uiso d P 0.78 A 1 C
C3 0.5814(15) 0.6983(12) 0.1323(11) 0.045(3) Uiso d P 0.78 A 1 C
H3 0.5609 0.7843 0.1426 0.054 Uiso calc PR 0.78 A 1 H
C4 0.5001(15) 0.5986(13) 0.2230(12) 0.052(3) Uiso d P 0.78 A 1 C
H4 0.4235 0.6160 0.2922 0.062 Uiso calc PR 0.78 A 1 H
C5 0.8930(16) 0.6408(13) -0.1819(12) 0.046(3) Uiso d P 0.78 A 1 C
H5A 0.8026 0.7171 -0.2245 0.069 Uiso calc PR 0.78 A 1 H
H5B 0.9691 0.6038 -0.2441 0.069 Uiso calc PR 0.78 A 1 H
H5C 0.9554 0.6764 -0.1468 0.069 Uiso calc PR 0.78 A 1 H
C6 0.6761(17) 0.3007(11) 0.1055(13) 0.046(3) Uiso d P 0.78 A 1 C
H6A 0.7884 0.2474 0.1285 0.070 Uiso calc PR 0.78 A 1 H
H6B 0.6701 0.3124 0.0183 0.070 Uiso calc PR 0.78 A 1 H
H6C 0.5923 0.2498 0.1658 0.070 Uiso calc PR 0.78 A 1 H
N1B 0.551(3) 0.410(2) 0.2010(19) 0.015(4) Uiso d P 0.22 A 2 N
N2B 0.790(3) 0.412(3) -0.012(3) 0.037(6) Uiso d P 0.22 A 2 N
O2B 0.769(3) 0.657(2) -0.059(2) 0.043(5) Uiso d P 0.22 A 2 O
C1B 0.606(4) 0.530(4) 0.130(3) 0.037(7) Uiso d P 0.22 A 2 C
C2B 0.708(4) 0.531(4) 0.020(3) 0.015(9) Uiso d P 0.22 A 2 C
C3B 0.741(5) 0.297(4) 0.060(4) 0.034(8) Uiso d P 0.22 A 2 C
H3B 0.7813 0.2162 0.0397 0.041 Uiso calc PR 0.22 A 2 H
C4B 0.620(5) 0.298(4) 0.176(4) 0.041(8) Uiso d P 0.22 A 2 C
H4B 0.5920 0.2126 0.2343 0.050 Uiso calc PR 0.22 A 2 H
C5B 0.864(5) 0.689(5) -0.177(4) 0.040(10) Uiso d P 0.22 A 2 C
H5B1 0.9827 0.6466 -0.1671 0.061 Uiso calc PR 0.22 A 2 H
H5B2 0.8480 0.7913 -0.2209 0.061 Uiso calc PR 0.22 A 2 H
H5B3 0.8291 0.6526 -0.2285 0.061 Uiso calc PR 0.22 A 2 H
C6B 0.526(4) 0.657(4) 0.174(3) 0.026(7) Uiso d P 0.22 A 2 C
H6B1 0.5843 0.6472 0.2420 0.039 Uiso calc PR 0.22 A 2 H
H6B2 0.4067 0.6587 0.2075 0.039 Uiso calc PR 0.22 A 2 H
H6B3 0.5353 0.7452 0.1011 0.039 Uiso calc PR 0.22 A 2 H
N3 0.1413(7) 0.2017(6) 0.5784(5) 0.0362(14) Uani d . 1 A . N
N4 -0.0150(8) -0.0173(6) 0.7437(6) 0.0445(15) Uani d . 1 . . N
O3 0.2196(6) 0.3054(6) 0.4970(5) 0.0486(14) Uani d . 1 . . O
O4 -0.1402(7) 0.1132(6) 0.8732(5) 0.0504(14) Uani d . 1 . . O
C10 0.0372(9) 0.2146(7) 0.6851(7) 0.0340(15) Uani d . 1 . . C
C9 -0.0395(9) 0.1003(7) 0.7648(6) 0.0349(16) Uani d . 1 A . C
C12 0.0875(10) -0.0208(9) 0.6335(8) 0.0475(19) Uani d . 1 A . C
H8 0.1057 -0.1007 0.6136 0.057 Uiso calc R 1 . . H
C11 0.1646(10) 0.0835(9) 0.5513(8) 0.0465(19) Uani d . 1 . . C
H7 0.2340 0.0761 0.4757 0.056 Uiso calc R 1 A . H
C8 -0.2187(12) -0.0071(10) 0.9601(8) 0.061(2) Uani d . 1 . . C
H11A -0.2958 -0.0166 0.9153 0.092 Uiso calc R 1 . . H
H9B -0.2809 0.0101 1.0369 0.092 Uiso calc R 1 . . H
H10C -0.1308 -0.0936 0.9852 0.092 Uiso calc R 1 . . H
C7 0.0112(11) 0.3471(8) 0.7097(8) 0.048(2) Uani d . 1 A . C
H14A 0.1205 0.3644 0.7046 0.072 Uiso calc R 1 . . H
H12B -0.0513 0.3352 0.7953 0.072 Uiso calc R 1 . . H
H13C -0.0525 0.4270 0.6450 0.072 Uiso calc R 1 . . H

loop_
_atom_site_aniso_label
_atom_site_aniso_U_11
_atom_site_aniso_U_22
_atom_site_aniso_U_33
_atom_site_aniso_U_12
_atom_site_aniso_U_13
_atom_site_aniso_U_23
Cu 0.0289(5) 0.0553(6) 0.0271(5) -0.0110(4) 0.0004(4) -0.0093(4)
Br1 0.0304(4) 0.0635(6) 0.0484(5) -0.0111(4) -0.0038(3) -0.0218(4)
Br2 0.0432(5) 0.0498(5) 0.0365(4) -0.0014(4) -0.0099(3) -0.0098(3)
N3 0.027(3) 0.043(3) 0.028(3) -0.003(3) -0.005(3) -0.006(3)
N4 0.045(4) 0.035(3) 0.050(4) -0.004(3) -0.015(3) -0.012(3)
O3 0.032(3) 0.048(3) 0.039(3) -0.007(2) 0.000(2) 0.004(2)
O4 0.051(3) 0.052(3) 0.040(3) -0.020(3) 0.011(3) -0.014(3)
C10 0.030(4) 0.031(4) 0.034(4) -0.001(3) -0.009(3) -0.008(3)
C9 0.029(4) 0.038(4) 0.029(3) -0.007(3) -0.004(3) -0.006(3)
C12 0.040(4) 0.044(4) 0.063(5) 0.003(4) -0.021(4) -0.026(4)
C11 0.039(4) 0.057(5) 0.040(4) 0.004(4) -0.009(4) -0.024(4)
C8 0.058(6) 0.061(6) 0.047(5) -0.030(5) 0.009(4) -0.001(4)
C7 0.052(5) 0.035(4) 0.057(5) -0.015(4) 0.002(4) -0.018(4)

loop_
_atom_type_symbol
_atom_type_description
_atom_type_scat_dispersion_real
_atom_type_scat_dispersion_imag
_atom_type_scat_source
C C 0.0033 0.0000 'International Tables Vol C Tables 4.2.6.8 and 6.1.1.4'
H H 0.0000 0.0000 'International Tables Vol C Tables 4.2.6.8 and 6.1.1.4'
N N 0.0061 0.0000 'International Tables Vol C Tables 4.2.6.8 and 6.1.1.4'
O O 0.0106 0.0000 'International Tables Vol C Tables 4.2.6.8 and 6.1.1.4'
Cu Cu 0.3201 0.0000 'International Tables Vol C Tables 4.2.6.8 and 6.1.1.4'
Br Br -0.2901 0.0000 'International Tables Vol C Tables 4.2.6.8 and 6.1.1.4'

loop_
_geom_angle_atom_site_label_1
_geom_angle_atom_site_label_2
_geom_angle_atom_site_label_3
_geom_angle
_geom_angle_publ_flag
Br1 Cu Br2 97.33(4) y
Br1 Cu O1 95.44(19) y
Br1 Cu O3 157.67(17) y
Br2 Cu O1 151.85(18) y
Br2 Cu O3 96.22(14) y
O1 Cu O3 80.5(2) y
N1B O1 Cu 130.1(10) ?
N1 O1 Cu 124.7(5) ?
C1 N1 O1 122.5(8) ?
C1 N1 C4 122.6(9) ?
O1 N1 C4 114.7(8) ?
C2 N2 C3 114.7(10) ?
C2 O2 C5 118.6(9) ?
N1 C1 C2 115.8(9) ?
N1 C1 C6 119.9(9) ?
C2 C1 C6 124.2(10) ?
N2 C2 O2 121.0(11) ?
N2 C2 C1 124.3(11) ?
O2 C2 C1 114.6(11) ?
C4 C3 N2 125.0(10) ?
C4 C3 H3 117.5 ?
N2 C3 H3 117.5 ?
N1 C4 C3 117.6(10) ?
N1 C4 H4 121.2 ?
C3 C4 H4 121.2 ?
O1 N1B C4B 110(2) ?
O1 N1B C1B 130(2) ?
C4B N1B C1B 120(3) ?
C3B N2B C2B 117(3) ?
C5B O2B C2B 128(3) ?
C2B C1B N1B 115(3) ?
C2B C1B C6B 127(3) ?
N1B C1B C6B 117(3) ?
C1B C2B N2B 126(3) ?
C1B C2B O2B 116(3) ?
N2B C2B O2B 116(3) ?
N2B C3B C4B 117(3) ?
N2B C3B H3B 121.6 ?
C4B C3B H3B 121.6 ?
N1B C4B C3B 124(3) ?
N1B C4B H4B 118.1 ?
C3B C4B H4B 118.1 ?
O2B C5B H5B1 109.5 ?
O2B C5B H5B2 109.5 ?
H5B1 C5B H5B2 109.5 ?
O2B C5B H5B3 109.5 ?
H5B1 C5B H5B3 109.5 ?
H5B2 C5B H5B3 109.5 ?
C1B C6B H6B1 109.5 ?
C1B C6B H6B2 109.5 ?
H6B1 C6B H6B2 109.5 ?
C1B C6B H6B3 109.5 ?
H6B1 C6B H6B3 109.5 ?
H6B2 C6B H6B3 109.5 ?
O3 N3 C10 120.0(6) ?
O3 N3 C11 119.6(6) ?
C10 N3 C11 120.3(6) ?
C9 N4 C12 115.4(6) ?
N3 O3 Cu 121.9(4) ?
C9 O4 C8 116.3(6) ?
N3 C10 C9 116.0(6) ?
N3 C10 C7 118.8(6) ?
C9 C10 C7 125.2(6) ?
N4 C9 O4 119.5(6) ?
N4 C9 C10 125.1(6) ?
O4 C9 C10 115.3(6) ?
C11 C12 N4 123.6(7) ?
C11 C12 H8 118.2 ?
N4 C12 H8 118.2 ?
C12 C11 N3 119.5(7) ?
C12 C11 H7 120.2 ?
N3 C11 H7 120.2 ?
O4 C8 H11A 109.5 ?
O4 C8 H9B 109.5 ?
H11A C8 H9B 109.5 ?
O4 C8 H10C 109.5 ?
H11A C8 H10C 109.5 ?
H9B C8 H10C 109.5 ?
C10 C7 H14A 109.5 ?
C10 C7 H12B 109.5 ?
H14A C7 H12B 109.5 ?
C10 C7 H13C 109.5 ?
H14A C7 H13C 109.5 ?
H12B C7 H13C 109.5 ?

loop_
_geom_bond_atom_site_label_1
_geom_bond_atom_site_label_2
_geom_bond_distance
_geom_bond_publ_flag
Cu Br1 2.3584(13) y
Cu Br2 2.3651(12) y
Cu O1 1.970(6) y
Cu O3 1.959(5) y
O1 N1B 1.24(2) ?
O1 N1 1.330(10) ?
N1 C1 1.326(12) ?
N1 C4 1.341(14) ?
N2 C2 1.314(15) ?
N2 C3 1.349(14) ?
O2 C2 1.319(14) ?
O2 C5 1.426(13) ?
C1 C2 1.418(15) ?
C1 C6 1.506(14) ?
C3 C4 1.342(15) ?
C3 H3 0.9300 ?
C4 H4 0.9300 ?
C5 H5A 0.9600 ?
C5 H5B 0.9600 ?
C5 H5C 0.9600 ?
C6 H6A 0.9600 ?
C6 H6B 0.9600 ?
C6 H6C 0.9600 ?
N1B C4B 1.27(4) ?
N1B C1B 1.34(4) ?
N2B C3B 1.27(4) ?
N2B C2B 1.39(5) ?
O2B C5B 1.35(4) ?
O2B C2B 1.42(4) ?
C1B C2B 1.33(5) ?
C1B C6B 1.55(4) ?
C3B C4B 1.45(5) ?
C3B H3B 0.9300 ?
C4B H4B 0.9300 ?
C5B H5B1 0.9600 ?
C5B H5B2 0.9600 ?
C5B H5B3 0.9600 ?
C6B H6B1 0.9600 ?
C6B H6B2 0.9600 ?
C6B H6B3 0.9600 ?
N3 O3 1.327(7) ?
N3 C10 1.340(9) ?
N3 C11 1.365(10) ?
N4 C9 1.318(9) ?
N4 C12 1.340(10) ?
O4 C9 1.344(8) ?
O4 C8 1.464(9) ?
C10 C9 1.395(9) ?
C10 C7 1.492(10) ?
C12 C11 1.328(11) ?
C12 H8 0.9300 ?
C11 H7 0.9300 ?
C8 H11A 0.9600 ?
C8 H9B 0.9600 ?
C8 H10C 0.9600 ?
C7 H14A 0.9600 ?
C7 H12B 0.9600 ?
C7 H13C 0.9600 ?

loop_
_geom_torsion_atom_site_label_1
_geom_torsion_atom_site_label_2
_geom_torsion_atom_site_label_3
_geom_torsion_atom_site_label_4
_geom_torsion
O3 Cu O1 N1B -173.8(15)
Br1 Cu O1 N1B 28.3(15)
Br2 Cu O1 N1B -88.4(16)
O3 Cu O1 N1 147.4(7)
Br1 Cu O1 N1 -10.4(6)
Br2 Cu O1 N1 -127.1(6)
N1B O1 N1 C1 3.2(19)
Cu O1 N1 C1 114.8(8)
N1B O1 N1 C4 178(2)
Cu O1 N1 C4 -70.0(10)
O1 N1 C1 C2 175.0(9)
C4 N1 C1 C2 0.1(14)
O1 N1 C1 C6 -6.9(13)
C4 N1 C1 C6 178.3(9)
C3 N2 C2 O2 178.9(10)
C3 N2 C2 C1 1.8(17)
C5 O2 C2 N2 -3.3(17)
C5 O2 C2 C1 173.9(9)
N1 C1 C2 N2 -0.8(17)
C6 C1 C2 N2 -178.9(10)
N1 C1 C2 O2 -178.0(9)
C6 C1 C2 O2 4.0(16)
C2 N2 C3 C4 -2.4(16)
C1 N1 C4 C3 -0.6(15)
O1 N1 C4 C3 -175.8(9)
N2 C3 C4 N1 1.9(17)
N1 O1 N1B C4B 171(4)
Cu O1 N1B C4B 79(2)
N1 O1 N1B C1B -5(2)
Cu O1 N1B C1B -97(3)
O1 N1B C1B C2B -170(3)
C4B N1B C1B C2B 14(4)
O1 N1B C1B C6B 1(4)
C4B N1B C1B C6B -175(3)
N1B C1B C2B N2B -16(5)
C6B C1B C2B N2B 174(3)
N1B C1B C2B O2B 179(3)
C6B C1B C2B O2B 10(5)
C3B N2B C2B C1B 13(5)
C3B N2B C2B O2B 178(3)
C5B O2B C2B C1B -176(3)
C5B O2B C2B N2B 18(5)
C2B N2B C3B C4B -7(5)
O1 N1B C4B C3B 173(3)
C1B N1B C4B C3B -10(5)
N2B C3B C4B N1B 7(5)
C10 N3 O3 Cu 108.1(6)
C11 N3 O3 Cu -73.3(7)
O1 Cu O3 N3 138.9(5)
Br1 Cu O3 N3 -140.0(4)
Br2 Cu O3 N3 -12.9(5)
O3 N3 C10 C9 179.9(6)
C11 N3 C10 C9 1.3(10)
O3 N3 C10 C7 0.2(10)
C11 N3 C10 C7 -178.4(7)
C12 N4 C9 O4 -179.8(7)
C12 N4 C9 C10 -2.5(11)
C8 O4 C9 N4 -0.9(10)
C8 O4 C9 C10 -178.5(7)
N3 C10 C9 N4 1.0(11)
C7 C10 C9 N4 -179.3(7)
N3 C10 C9 O4 178.4(6)
C7 C10 C9 O4 -1.9(10)
C9 N4 C12 C11 1.8(11)
N4 C12 C11 N3 0.4(12)
O3 N3 C11 C12 179.3(7)
C10 N3 C11 C12 -2.1(11)
